data_4313836
loop_
_publ_author_name
'Li-Zhong Wang'
'Zhi-Rong Qu'
'Hong Zhao'
'Xi-Sen Wang'
'Ren-Gen Xiong'
'Zi-Ling Xue'

_publ_contact_author_address
;
Coordination Chemistry Institue
Nanjing University, Nanjing
210093, P. R. China
;
_publ_contact_author_email xiongrg@netra.nju.edu.cn
_publ_contact_author_fax 86-25-3317761
_publ_contact_author_name 'Prof. Ren-Gen Xiong'
_publ_contact_author_phone 86-25-3594724
_publ_section_title
;
 Isolation and Crystallographic Characterization of a Solid
 Precipitate/Intermediate in the Preparation of 5-Substituted
 1H-Tetrazoles from Nitrile in Water
;
_journal_name_full 'Inorganic Chemistry'
_journal_page_first 3969
_journal_page_last 3971
_journal_paper_doi 10.1021/ic034116i
_journal_volume 42
_journal_year 2003
_chemical_formula_sum 'C6 H7 N5 O2 Zn'
_chemical_formula_weight 246.54
_chemical_name_systematic
;
  ?
;
_space_group_IT_number 61
_symmetry_cell_setting orthorhombic
_symmetry_space_group_name_Hall '-P 2ac 2ab'
_symmetry_space_group_name_H-M 'P b c a'
_atom_sites_solution_hydrogens geom
_atom_sites_solution_primary direct
_atom_sites_solution_secondary difmap
_audit_creation_method SHELXL-97
_cell_angle_alpha 90.00
_cell_angle_beta 90.00
_cell_angle_gamma 90.00
_cell_formula_units_Z 8
_cell_length_a 14.5401(12)
_cell_length_b 6.5807(5)
_cell_length_c 16.5221(13)
_cell_measurement_temperature 296(2)
_cell_volume 1580.9(2)
_computing_structure_refinement 'SHELXL-97 (Sheldrick, 1997)'
_computing_structure_solution 'SHELXS-97 (Sheldrick, 1990)'
_diffrn_ambient_temperature 296(2)
_diffrn_measured_fraction_theta_full 0.999
_diffrn_measured_fraction_theta_max 0.999
_diffrn_radiation_monochromator graphite
_diffrn_radiation_source 'fine-focus sealed tube'
_diffrn_radiation_type MoK\a
_diffrn_radiation_wavelength 0.71073
_diffrn_reflns_av_R_equivalents 0.0954
_diffrn_reflns_av_sigmaI/netI 0.0512
_diffrn_reflns_limit_h_max 16
_diffrn_reflns_limit_h_min -17
_diffrn_reflns_limit_k_max 7
_diffrn_reflns_limit_k_min -7
_diffrn_reflns_limit_l_max 15
_diffrn_reflns_limit_l_min -19
_diffrn_reflns_number 8036
_diffrn_reflns_theta_full 24.99
_diffrn_reflns_theta_max 24.99
_diffrn_reflns_theta_min 2.80
_exptl_absorpt_coefficient_mu 3.085
_exptl_crystal_density_diffrn 2.072
_exptl_crystal_density_method 'not measured'
_exptl_crystal_F_000 992
_refine_diff_density_max 1.027
_refine_diff_density_min -0.684
_refine_diff_density_rms 0.149
_refine_ls_extinction_method none
_refine_ls_goodness_of_fit_ref 1.027
_refine_ls_hydrogen_treatment mixed
_refine_ls_matrix_type full
_refine_ls_number_parameters 131
_refine_ls_number_reflns 1382
_refine_ls_number_restraints 0
_refine_ls_restrained_S_all 1.027
_refine_ls_R_factor_all 0.0489
_refine_ls_R_factor_gt 0.0453
_refine_ls_shift/su_max 0.002
_refine_ls_shift/su_mean 0.000
_refine_ls_structure_factor_coef Fsqd
_refine_ls_weighting_details 'calc w=1/[\s^2^(Fo^2^)+(0.1000P)^2^+0.0000P] where P=(Fo^2^+2Fc^2^)/3'
_refine_ls_weighting_scheme calc
_refine_ls_wR_factor_gt 0.1302
_refine_ls_wR_factor_ref 0.1328
_reflns_number_gt 1190
_reflns_number_total 1382
_reflns_threshold_expression >2sigma(I)
_cod_data_source_file ic034116i_3.cif
_cod_data_source_block 3
_cod_depositor_comments
;
The following automatic conversions were performed:

'_symmetry_cell_setting' value 'Orthorhombic' changed to
'orthorhombic' according to the built-in table from CIF Core
dictionary named 'cif_core.dic' version 2.4.1 from 2010-06-29.

Automatic conversion script
Id: cif_fix_values 1646 2011-03-28 12:23:43Z adriana 
;
_cod_database_code 4313836

loop_
_symmetry_equiv_pos_as_xyz
'x, y, z'
'-x+1/2, -y, z+1/2'
'-x, y+1/2, -z+1/2'
'x+1/2, -y+1/2, -z'
'-x, -y, -z'
'x-1/2, y, -z-1/2'
'x, -y-1/2, z-1/2'
'-x-1/2, y-1/2, z'

loop_
_atom_site_label
_atom_site_type_symbol
_atom_site_fract_x
_atom_site_fract_y
_atom_site_fract_z
_atom_site_U_iso_or_equiv
_atom_site_adp_type
_atom_site_occupancy
_atom_site_symmetry_multiplicity
_atom_site_calc_flag
_atom_site_refinement_flags
_atom_site_disorder_assembly
_atom_site_disorder_group
Zn1 Zn 0.22149(3) 0.77113(8) 0.20837(3) 0.0212(3) Uani 1 1 d . . .
N4 N 0.0609(2) 0.7705(4) 0.1013(2) 0.0258(8) Uani 1 1 d . . .
C6 C -0.0882(3) 0.7939(6) 0.0325(2) 0.0246(9) Uani 1 1 d . . .
C5 C -0.0279(2) 0.8158(5) 0.1021(2) 0.0234(8) Uani 1 1 d . . .
N1 N 0.0896(2) 0.8204(5) 0.17530(19) 0.0253(7) Uani 1 1 d . . .
N2 N 0.0219(2) 0.8911(6) 0.22018(19) 0.0289(8) Uani 1 1 d . . .
N5 N -0.0538(2) 0.8906(5) 0.17452(18) 0.0293(7) Uani 1 1 d . . .
C4 C -0.1823(3) 0.8329(6) 0.0364(2) 0.0284(9) Uani 1 1 d . . .
H1A H -0.2090 0.8717 0.0852 0.034 Uiso 1 1 calc R . .
C3 C -0.2353(3) 0.8140(7) -0.0316(3) 0.0285(9) Uani 1 1 d . . .
H12A H -0.2979 0.8407 -0.0277 0.034 Uiso 1 1 calc R . .
N6 N -0.2008(3) 0.7585(4) -0.1034(2) 0.0253(8) Uani 1 1 d . . .
C2 C -0.1109(3) 0.7199(5) -0.1078(3) 0.0262(9) Uani 1 1 d . . .
H9A H -0.0863 0.6817 -0.1574 0.031 Uiso 1 1 calc R . .
C1 C -0.0524(3) 0.7339(5) -0.0420(2) 0.0272(10) Uani 1 1 d . . .
H8A H 0.0098 0.7038 -0.0474 0.033 Uiso 1 1 calc R . .
O2 O 0.22858(18) 0.5079(4) 0.26035(17) 0.0237(6) Uani 1 1 d . . .
O1 O 0.1248(18) 0.540(6) -0.164(3) 0.88(6) Uani 1 1 d . . .
H8 H 0.172(4) 0.498(8) 0.289(2) 0.037(12) Uiso 1 1 d . . .

loop_
_atom_site_aniso_label
_atom_site_aniso_U_11
_atom_site_aniso_U_22
_atom_site_aniso_U_33
_atom_site_aniso_U_23
_atom_site_aniso_U_13
_atom_site_aniso_U_12
Zn1 0.0155(4) 0.0257(4) 0.0224(4) 0.00102(16) 0.00002(15) 0.00001(14)
N4 0.0172(17) 0.0348(18) 0.0253(18) -0.0025(13) -0.0021(14) 0.0017(12)
C6 0.021(2) 0.0256(18) 0.028(2) 0.0000(15) -0.0016(15) 0.0008(15)
C5 0.0158(18) 0.0267(18) 0.028(2) 0.0001(16) 0.0023(15) 0.0015(14)
N1 0.0166(16) 0.0352(17) 0.0241(18) 0.0007(15) -0.0037(13) 0.0023(13)
N2 0.0171(16) 0.044(2) 0.0257(16) -0.0024(14) -0.0024(12) 0.0018(14)
N5 0.0175(15) 0.047(2) 0.0232(16) -0.0026(15) -0.0019(13) 0.0002(14)
C4 0.020(2) 0.041(2) 0.025(2) -0.0040(17) 0.0002(15) 0.0022(17)
C3 0.018(2) 0.035(2) 0.032(2) 0.0010(19) -0.0015(16) 0.0030(17)
N6 0.0209(18) 0.0292(18) 0.026(2) 0.0027(12) -0.0048(16) 0.0005(12)
C2 0.021(2) 0.035(2) 0.022(2) -0.0008(15) 0.0025(17) -0.0006(15)
C1 0.019(2) 0.032(2) 0.031(3) -0.0016(16) -0.0002(16) 0.0020(14)
O2 0.0201(13) 0.0263(15) 0.0246(15) 0.0024(12) 0.0048(11) 0.0017(9)
O1 0.56(6) 0.48(5) 1.6(2) 0.35(9) -0.03(6) 0.00(5)

loop_
_atom_type_symbol
_atom_type_description
_atom_type_scat_dispersion_real
_atom_type_scat_dispersion_imag
_atom_type_scat_source
C C 0.0033 0.0016 'International Tables Vol C Tables 4.2.6.8 and 6.1.1.4'
H H 0.0000 0.0000 'International Tables Vol C Tables 4.2.6.8 and 6.1.1.4'
N N 0.0061 0.0033 'International Tables Vol C Tables 4.2.6.8 and 6.1.1.4'
Zn Zn 0.2839 1.4301 'International Tables Vol C Tables 4.2.6.8 and 6.1.1.4'
O O 0.0106 0.0060 'International Tables Vol C Tables 4.2.6.8 and 6.1.1.4'

loop_
_geom_angle_atom_site_label_1
_geom_angle_atom_site_label_2
_geom_angle_atom_site_label_3
_geom_angle
_geom_angle_site_symmetry_1
_geom_angle_site_symmetry_3
_geom_angle_publ_flag
O2 Zn1 O2 120.47(13) 8_665 . ?
O2 Zn1 N1 110.46(12) 8_665 . ?
O2 Zn1 N1 108.30(12) . . ?
O2 Zn1 N6 104.09(12) 8_665 4_565 ?
O2 Zn1 N6 104.89(11) . 4_565 ?
N1 Zn1 N6 107.81(14) . 4_565 ?
C5 N4 N1 103.9(3) . . ?
C4 C6 C1 117.4(4) . . ?
C4 C6 C5 122.5(4) . . ?
C1 C6 C5 120.1(4) . . ?
N4 C5 N5 111.3(3) . . ?
N4 C5 C6 123.9(4) . . ?
N5 C5 C6 124.7(3) . . ?
N2 N1 N4 111.7(3) . . ?
N2 N1 Zn1 127.8(2) . . ?
N4 N1 Zn1 120.4(2) . . ?
N1 N2 N5 107.3(3) . . ?
N2 N5 C5 105.8(3) . . ?
C3 C4 C6 119.9(4) . . ?
N6 C3 C4 122.8(4) . . ?
C2 N6 C3 117.8(4) . . ?
C2 N6 Zn1 118.1(3) . 4_465 ?
C3 N6 Zn1 124.1(3) . 4_465 ?
N6 C2 C1 123.2(4) . . ?
C2 C1 C6 118.9(4) . . ?
Zn1 O2 Zn1 123.18(14) 8_655 . ?

loop_
_geom_bond_atom_site_label_1
_geom_bond_atom_site_label_2
_geom_bond_distance
_geom_bond_site_symmetry_2
_geom_bond_publ_flag
Zn1 O2 1.922(3) 8_665 ?
Zn1 O2 1.936(3) . ?
Zn1 N1 2.021(3) . ?
Zn1 N6 2.079(4) 4_565 ?
N4 C5 1.324(5) . ?
N4 N1 1.333(5) . ?
C6 C4 1.393(6) . ?
C6 C1 1.393(6) . ?
C6 C5 1.454(5) . ?
C5 N5 1.348(5) . ?
N1 N2 1.317(4) . ?
N2 N5 1.334(4) . ?
C4 C3 1.368(6) . ?
C3 N6 1.340(6) . ?
N6 C2 1.333(6) . ?
N6 Zn1 2.079(4) 4_465 ?
C2 C1 1.382(6) . ?
O2 Zn1 1.922(3) 8_655 ?
